data_2242179
loop_
_publ_author_name
'Sivajeyanthi, Palaniyappan'
'Jeevaraj, Muthaiah'
'Edison, Bellarmin'
'Balasubramani, Kasthuri'

_publ_section_title
;
 Crystal structure and Hirshfeld surface analysis of
 (<i>E</i>)-4-amino-<i>N</i>'-[1-(4-methylphenyl)ethylidene]benzohydrazide
;
_journal_coeditor_code ZS2381
_journal_issue 7
_journal_name_full 'Acta Crystallographica Section E'
_journal_page_first 1029
_journal_page_last 1032
_journal_paper_doi 10.1107/S205698901700857X
_journal_volume 73
_journal_year 2017
_chemical_formula_iupac 'C16 H17 N3 O'
_chemical_formula_moiety 'C16 H17 N3 O'
_chemical_formula_sum 'C16 H17 N3 O'
_chemical_formula_weight 267.33
_chemical_name_systematic
;
(<i>E</i>)-4-Amino-<i>N</i>'-[1-(4-methylphenyl)ethylidene]benzohydrazide
;
_space_group_IT_number 19
_symmetry_cell_setting orthorhombic
_symmetry_space_group_name_Hall 'P 2ac 2ab'
_symmetry_space_group_name_H-M 'P 21 21 21'
_atom_sites_solution_hydrogens geom
_atom_sites_solution_primary direct
_atom_sites_solution_secondary difmap
_audit_creation_method SHELXL-97
_cell_angle_alpha 90.00
_cell_angle_beta 90.00
_cell_angle_gamma 90.00
_cell_formula_units_Z 4
_cell_length_a 5.7011(4)
_cell_length_b 15.4836(10)
_cell_length_c 16.2128(10)
_cell_measurement_reflns_used 6816
_cell_measurement_temperature 296.0(10)
_cell_measurement_theta_max 48.974
_cell_measurement_theta_min 5.025
_cell_volume 1431.16(16)
_computing_cell_refinement
;
APEX2 and SAINT (Bruker, 2004)
;
_computing_data_collection
;
APEX2 (Bruker, 2004)
;
_computing_data_reduction
;
SAINT and XPREP (Bruker, 2004)
;
_computing_molecular_graphics
;
ORTEP-3 for Windows (Farrugia, 2012) and Mercury (Macrae et al.,
2008)
;
_computing_publication_material
;
SHELXL97 (Sheldrick, 2008)
;
_computing_structure_refinement
;
SHELXL97 (Sheldrick, 2008)
;
_computing_structure_solution
;
SIR92 (Altomare <i>et al.</i>,  1993)
;
_diffrn_ambient_temperature 296(2)
_diffrn_measured_fraction_theta_full 0.995
_diffrn_measured_fraction_theta_max 0.995
_diffrn_measurement_device_type 'Bruker Kappa APEXII CCD'
_diffrn_measurement_method '\w and \f scan'
_diffrn_radiation_monochromator graphite
_diffrn_radiation_source 'fine-focus sealed tube'
_diffrn_radiation_type MoK\a
_diffrn_radiation_wavelength 0.71073
_diffrn_reflns_av_R_equivalents 0.0265
_diffrn_reflns_av_sigmaI/netI 0.0215
_diffrn_reflns_limit_h_max 7
_diffrn_reflns_limit_h_min -7
_diffrn_reflns_limit_k_max 20
_diffrn_reflns_limit_k_min -17
_diffrn_reflns_limit_l_max 21
_diffrn_reflns_limit_l_min -21
_diffrn_reflns_number 17427
_diffrn_reflns_theta_full 28.26
_diffrn_reflns_theta_max 28.26
_diffrn_reflns_theta_min 1.82
_diffrn_standards_number 0
_exptl_absorpt_coefficient_mu 0.080
_exptl_absorpt_correction_T_max 0.9842
_exptl_absorpt_correction_T_min 0.9764
_exptl_absorpt_correction_type multi-scan
_exptl_absorpt_process_details
;
(SADABS; Bruker, 2004)
;
_exptl_crystal_colour colorless
_exptl_crystal_density_diffrn 1.241
_exptl_crystal_density_method 'not measured'
_exptl_crystal_description block
_exptl_crystal_F_000 568
_exptl_crystal_size_max 0.30
_exptl_crystal_size_mid 0.20
_exptl_crystal_size_min 0.20
_refine_diff_density_max 0.174
_refine_diff_density_min -0.199
_refine_ls_abs_structure_details
;
Flack (1983), 1489 Friedel pairs
;
_refine_ls_abs_structure_Flack 0.6(19)
_refine_ls_extinction_method none
_refine_ls_goodness_of_fit_ref 1.048
_refine_ls_hydrogen_treatment constr
_refine_ls_matrix_type full
_refine_ls_number_parameters 182
_refine_ls_number_reflns 3501
_refine_ls_number_restraints 0
_refine_ls_restrained_S_all 1.048
_refine_ls_R_factor_all 0.0616
_refine_ls_R_factor_gt 0.0453
_refine_ls_shift/su_max 0.000
_refine_ls_shift/su_mean 0.000
_refine_ls_structure_factor_coef Fsqd
_refine_ls_weighting_details 'calc w=1/[\s^2^(Fo^2^)+(0.0847P)^2^+0.1161P] where P=(Fo^2^+2Fc^2^)/3'
_refine_ls_weighting_scheme calc
_refine_ls_wR_factor_gt 0.1230
_refine_ls_wR_factor_ref 0.1413
_reflns_number_gt 2784
_reflns_number_total 3501
_reflns_threshold_expression I>2\s(I)
_cod_data_source_file zs2381sup1.cif
_cod_data_source_block I
_cod_database_code 2242179

loop_
_symmetry_equiv_pos_as_xyz
'x, y, z'
'x+1/2, -y+1/2, -z'
'-x, y+1/2, -z+1/2'
'-x+1/2, -y, z+1/2'

loop_
_atom_site_type_symbol
_atom_site_label
_atom_site_fract_x
_atom_site_fract_y
_atom_site_fract_z
_atom_site_U_iso_or_equiv
_atom_site_adp_type
_atom_site_calc_flag
_atom_site_refinement_flags
_atom_site_occupancy
_atom_site_symmetry_multiplicity
N N1 0.2405(3) 0.16299(10) 0.88410(10) 0.0543(4) Uani d . 1 1
H H1N 0.3848 0.1789 0.8871 0.065 Uiso calc R 1 1
N N2 0.1715(3) 0.08479(10) 0.91817(10) 0.0519(4) Uani d . 1 1
C C11 0.0364(4) -0.07382(12) 0.98126(12) 0.0518(5) Uani d . 1 1
H H11 -0.0509 -0.0504 0.9383 0.062 Uiso calc R 1 1
O O1 -0.1236(3) 0.19158(9) 0.83572(11) 0.0718(5) Uani d . 1 1
C C5 0.0187(3) 0.35074(11) 0.77149(11) 0.0477(4) Uani d . 1 1
H H5 -0.1250 0.3283 0.7548 0.057 Uiso calc R 1 1
C C8 0.3188(3) 0.04879(11) 0.96690(11) 0.0450(4) Uani d . 1 1
C C10 0.2444(3) -0.03365(11) 1.00549(10) 0.0434(4) Uani d . 1 1
C C12 -0.0420(4) -0.14777(12) 1.02002(12) 0.0557(5) Uani d . 1 1
H H12 -0.1814 -0.1730 1.0026 0.067 Uiso calc R 1 1
N N3 0.3577(4) 0.55025(11) 0.74979(15) 0.0824(6) Uani d . 1 1
H H2N3 0.4905 0.5709 0.7654 0.099 Uiso calc R 1 1
H H1N3 0.2650 0.5811 0.7201 0.099 Uiso calc R 1 1
C C3 0.2940(4) 0.46854(11) 0.77215(12) 0.0514(4) Uani d . 1 1
C C4 0.0803(4) 0.43309(12) 0.74768(11) 0.0518(4) Uani d . 1 1
H H4 -0.0215 0.4653 0.7151 0.062 Uiso calc R 1 1
C C6 0.1661(3) 0.30033(10) 0.81983(10) 0.0408(4) Uani d . 1 1
C C7 0.0810(3) 0.21446(11) 0.84607(11) 0.0472(4) Uani d . 1 1
C C13 0.0821(4) -0.18536(12) 1.08434(11) 0.0509(4) Uani d . 1 1
C C16 -0.0112(5) -0.26470(15) 1.12687(15) 0.0721(7) Uani d . 1 1
H H16A 0.0964 -0.2823 1.1692 0.108 Uiso calc R 1 1
H H16B -0.0287 -0.3105 1.0874 0.108 Uiso calc R 1 1
H H16C -0.1608 -0.2519 1.1511 0.108 Uiso calc R 1 1
C C2 0.4428(3) 0.41823(12) 0.82025(13) 0.0527(4) Uani d . 1 1
H H2 0.5868 0.4405 0.8368 0.063 Uiso calc R 1 1
C C1 0.3806(3) 0.33609(11) 0.84366(12) 0.0474(4) Uani d . 1 1
H H1 0.4829 0.3038 0.8759 0.057 Uiso calc R 1 1
C C9 0.5540(4) 0.08701(17) 0.98774(16) 0.0755(7) Uani d . 1 1
H H9A 0.6427 0.0952 0.9380 0.113 Uiso calc R 1 1
H H9B 0.6372 0.0486 1.0238 0.113 Uiso calc R 1 1
H H9C 0.5322 0.1416 1.0147 0.113 Uiso calc R 1 1
C C15 0.3706(4) -0.07226(13) 1.06905(11) 0.0529(5) Uani d . 1 1
H H15 0.5109 -0.0475 1.0863 0.063 Uiso calc R 1 1
C C14 0.2906(4) -0.14736(14) 1.10736(13) 0.0574(5) Uani d . 1 1
H H14 0.3796 -0.1722 1.1492 0.069 Uiso calc R 1 1

loop_
_atom_site_aniso_label
_atom_site_aniso_U_11
_atom_site_aniso_U_22
_atom_site_aniso_U_33
_atom_site_aniso_U_12
_atom_site_aniso_U_13
_atom_site_aniso_U_23
N1 0.0503(8) 0.0419(7) 0.0706(10) -0.0063(7) -0.0069(8) 0.0095(7)
N2 0.0532(9) 0.0386(7) 0.0638(9) -0.0062(7) -0.0056(7) 0.0055(7)
C11 0.0551(11) 0.0474(9) 0.0529(10) -0.0027(9) -0.0118(9) 0.0072(8)
O1 0.0552(9) 0.0525(8) 0.1078(12) -0.0153(7) -0.0246(9) 0.0154(8)
C5 0.0450(9) 0.0491(9) 0.0489(9) 0.0012(8) -0.0064(8) -0.0028(8)
C8 0.0472(9) 0.0423(8) 0.0455(8) -0.0025(7) 0.0007(8) -0.0019(7)
C10 0.0446(9) 0.0428(8) 0.0429(8) 0.0027(8) -0.0001(7) -0.0014(7)
C12 0.0513(11) 0.0527(10) 0.0632(12) -0.0089(9) -0.0074(10) 0.0053(9)
N3 0.0756(13) 0.0518(10) 0.1198(17) -0.0061(10) -0.0042(13) 0.0306(11)
C3 0.0549(11) 0.0407(9) 0.0585(10) 0.0024(8) 0.0096(9) 0.0037(8)
C4 0.0553(11) 0.0483(9) 0.0518(10) 0.0099(8) -0.0029(9) 0.0057(8)
C6 0.0417(8) 0.0383(7) 0.0424(8) -0.0001(7) -0.0012(7) -0.0031(6)
C7 0.0500(10) 0.0391(8) 0.0527(9) -0.0048(8) -0.0078(8) -0.0021(7)
C13 0.0527(11) 0.0493(9) 0.0507(10) 0.0021(9) 0.0060(8) 0.0079(8)
C16 0.0745(15) 0.0686(13) 0.0731(14) -0.0103(12) 0.0057(12) 0.0248(11)
C2 0.0418(10) 0.0453(9) 0.0709(11) -0.0054(8) -0.0022(9) 0.0010(8)
C1 0.0417(9) 0.0418(8) 0.0586(10) 0.0006(8) -0.0083(8) 0.0035(7)
C9 0.0624(14) 0.0771(14) 0.0870(15) -0.0209(13) -0.0199(12) 0.0280(12)
C15 0.0447(10) 0.0606(11) 0.0534(10) -0.0010(9) -0.0079(8) 0.0058(9)
C14 0.0545(12) 0.0640(12) 0.0536(10) 0.0040(10) -0.0068(9) 0.0161(9)

loop_
_atom_type_symbol
_atom_type_description
_atom_type_scat_dispersion_real
_atom_type_scat_dispersion_imag
_atom_type_scat_source
C C 0.0033 0.0016 'International Tables Vol C Tables 4.2.6.8 and 6.1.1.4'
H H 0.0000 0.0000 'International Tables Vol C Tables 4.2.6.8 and 6.1.1.4'
N N 0.0061 0.0033 'International Tables Vol C Tables 4.2.6.8 and 6.1.1.4'
O O 0.0106 0.0060 'International Tables Vol C Tables 4.2.6.8 and 6.1.1.4'

loop_
_geom_angle_atom_site_label_1
_geom_angle_atom_site_label_2
_geom_angle_atom_site_label_3
_geom_angle
C7 N1 N2 120.20(17)
C7 N1 H1N 119.9
N2 N1 H1N 119.9
C8 N2 N1 116.05(16)
C12 C11 C10 121.11(18)
C12 C11 H11 119.4
C10 C11 H11 119.4
C4 C5 C6 121.61(18)
C4 C5 H5 119.2
C6 C5 H5 119.2
N2 C8 C10 116.57(16)
N2 C8 C9 123.50(17)
C10 C8 C9 119.90(17)
C15 C10 C11 117.15(17)
C15 C10 C8 122.29(17)
C11 C10 C8 120.51(16)
C11 C12 C13 121.66(19)
C11 C12 H12 119.2
C13 C12 H12 119.2
C3 N3 H2N3 120.0
C3 N3 H1N3 120.0
H2N3 N3 H1N3 120.0
N3 C3 C2 120.36(19)
N3 C3 C4 121.45(19)
C2 C3 C4 118.18(16)
C5 C4 C3 120.48(18)
C5 C4 H4 119.8
C3 C4 H4 119.8
C5 C6 C1 117.57(15)
C5 C6 C7 118.01(16)
C1 C6 C7 124.35(15)
O1 C7 N1 121.87(17)
O1 C7 C6 122.06(17)
N1 C7 C6 116.05(16)
C14 C13 C12 117.64(17)
C14 C13 C16 121.95(18)
C12 C13 C16 120.41(19)
C13 C16 H16A 109.5
C13 C16 H16B 109.5
H16A C16 H16B 109.5
C13 C16 H16C 109.5
H16A C16 H16C 109.5
H16B C16 H16C 109.5
C1 C2 C3 121.04(17)
C1 C2 H2 119.5
C3 C2 H2 119.5
C2 C1 C6 121.12(17)
C2 C1 H1 119.4
C6 C1 H1 119.4
C8 C9 H9A 109.5
C8 C9 H9B 109.5
H9A C9 H9B 109.5
C8 C9 H9C 109.5
H9A C9 H9C 109.5
H9B C9 H9C 109.5
C10 C15 C14 121.25(19)
C10 C15 H15 119.4
C14 C15 H15 119.4
C13 C14 C15 121.16(18)
C13 C14 H14 119.4
C15 C14 H14 119.4

loop_
_geom_bond_atom_site_label_1
_geom_bond_atom_site_label_2
_geom_bond_distance
N1 C7 1.357(2)
N1 N2 1.388(2)
N1 H1N 0.8600
N2 C8 1.281(2)
C11 C12 1.380(3)
C11 C10 1.395(3)
C11 H11 0.9300
O1 C7 1.231(2)
C5 C4 1.378(2)
C5 C6 1.389(2)
C5 H5 0.9300
C8 C10 1.483(2)
C8 C9 1.504(3)
C10 C15 1.392(3)
C12 C13 1.388(3)
C12 H12 0.9300
N3 C3 1.365(2)
N3 H2N3 0.8600
N3 H1N3 0.8600
C3 C2 1.391(3)
C3 C4 1.394(3)
C4 H4 0.9300
C6 C1 1.397(2)
C6 C7 1.478(2)
C13 C14 1.378(3)
C13 C16 1.506(3)
C16 H16A 0.9600
C16 H16B 0.9600
C16 H16C 0.9600
C2 C1 1.374(3)
C2 H2 0.9300
C1 H1 0.9300
C9 H9A 0.9600
C9 H9B 0.9600
C9 H9C 0.9600
C15 C14 1.395(3)
C15 H15 0.9300
C14 H14 0.9300

loop_
_geom_hbond_atom_site_label_D
_geom_hbond_atom_site_label_H
_geom_hbond_atom_site_label_A
_geom_hbond_site_symmetry_A
_geom_hbond_distance_DH
_geom_hbond_distance_HA
_geom_hbond_distance_DA
_geom_hbond_angle_DHA
_geom_hbond_publ_flag
N3 H1N3 O1 3_556 0.86 2.10 2.914(2) 159 yes
C9 H9A O1 1_655 0.96 2.60 3.475(3) 152 yes

loop_
_geom_torsion_atom_site_label_1
_geom_torsion_atom_site_label_2
_geom_torsion_atom_site_label_3
_geom_torsion_atom_site_label_4
_geom_torsion
_geom_torsion_publ_flag
C7 N1 N2 C8 -166.25(17) no
N2 N1 C7 O1 -4.9(3) no
N2 N1 C7 C6 173.63(15) no
N1 N2 C8 C9 0.2(3) no
N1 N2 C8 C10 178.39(15) no
C6 C1 C2 C3 0.1(3) no
C2 C1 C6 C5 0.2(3) no
C2 C1 C6 C7 -176.59(17) no
C1 C2 C3 N3 179.6(2) no
C1 C2 C3 C4 -0.5(3) no
N3 C3 C4 C5 -179.5(2) no
C2 C3 C4 C5 0.6(3) no
C3 C4 C5 C6 -0.4(3) no
C4 C5 C6 C1 -0.1(3) no
C4 C5 C6 C7 176.93(17) no
C1 C6 C7 O1 167.14(18) no
C1 C6 C7 N1 -11.3(3) no
C5 C6 C7 O1 -9.6(3) no
C5 C6 C7 N1 171.91(16) no
N2 C8 C10 C11 7.5(3) no
N2 C8 C10 C15 -169.65(18) no
C9 C8 C10 C11 -174.22(18) no
C9 C8 C10 C15 8.6(3) no
C8 C10 C11 C12 -176.11(18) no
C15 C10 C11 C12 1.2(3) no
C8 C10 C15 C14 176.54(18) no
C11 C10 C15 C14 -0.7(3) no
C10 C11 C12 C13 -0.1(3) no
C11 C12 C13 C14 -1.4(3) no
C11 C12 C13 C16 178.4(2) no
C12 C13 C14 C15 1.9(3) no
C16 C13 C14 C15 -177.9(2) no
C13 C14 C15 C10 -0.9(3) no

_cod_database_fobs_code 2242179
